data_8107649
loop_
_publ_author_name
'Mukiza, Janvier'
'Gerber, Thomas I. A.'
'Hosten, Eric C.'
'Betz, Richard'

_publ_section_title
;
 Crystal structure of
 tricarbonyl-chlorido-(N-(pyridin-2-yl)-N-((4-tertbutyl)
 benzoyl)pyridine-2-amine)rhenium(I), C24H21ClN3O4Re
;
_journal_issue 1
_journal_name_full 'Zeitschrift f\"ur Kristallographie - New Crystal Structures'
_journal_page_first 44
_journal_page_last 46
_journal_paper_doi 10.1515/ncrs-2014-9029
_journal_volume 230
_journal_year 2015
_chemical_formula_sum 'C24 H21 Cl N3 O4 Re'
_chemical_formula_weight 637.10
_chemical_name_common
;
Crystal structure of tricarbonyl-chlorido-(N-(pyridin-2-yl)-N-((4-tert-
butyl)benzoyl)pyridine-2-amine)rhenium(I)
;
_space_group_IT_number 15
_space_group_name_Hall '-C 2yc'
_space_group_name_H-M_alt 'C 1 2/c 1'
_symmetry_cell_setting monoclinic
_symmetry_Int_Tables_number 15
_symmetry_space_group_name_Hall '-C 2yc'
_symmetry_space_group_name_H-M 'C 1 2/c 1'
_cell_angle_alpha 90.
_cell_angle_beta 90.270(2)
_cell_angle_gamma 90.
_cell_formula_units_Z 8
_cell_length_a 22.178(1)
_cell_length_b 12.4411(5)
_cell_length_c 17.1519(7)
_cell_volume 4732.5(3)
_diffrn_ambient_temperature 200
_diffrn_radiation_probe x-ray
_diffrn_radiation_type MoK\a
_diffrn_radiation_wavelength 0.71073
_exptl_absorpt_coefficient_mu 5.284
_exptl_crystal_density_diffrn 1.788
_exptl_crystal_density_method 'Not Measured'
_exptl_crystal_F_000 2480
_refine_ls_number_parameters 301
_refine_ls_number_reflns 4711
_refine_ls_R_factor_gt 0.0179
_refine_ls_wR_factor_gt 0.0376
_cod_data_source_file Z-2015-044.cif
_cod_data_source_block 1
_cod_original_sg_symbol_H-M 'C 2/c'
_cod_database_code 8107649

loop_
_space_group_symop_id
_space_group_symop_operation_xyz
1 x,y,z
2 -x,y,1/2-z
3 -x,-y,-z
4 x,-y,1/2+z
5 1/2+x,1/2+y,z
6 1/2-x,1/2+y,1/2-z
7 1/2-x,1/2-y,-z
8 1/2+x,1/2-y,1/2+z

loop_
_atom_site_aniso_label
_atom_site_aniso_U_11
_atom_site_aniso_U_22
_atom_site_aniso_U_33
_atom_site_aniso_U_23
_atom_site_aniso_U_13
_atom_site_aniso_U_12
Re1 0.0255(1) 0.0305(1) 0.0195(1) 0.0011(1) 0.0008(1) 0.0067(1)
Cl1 0.0522(4) 0.0552(4) 0.0306(4) -0.0073(3) 0.0045(3) 0.0245(3)
O1 0.0450(10) 0.0231(9) 0.0500(10) 0.0008(8) 0.0081(9) 0.0058(8)
O6 0.0400(10) 0.0540(10) 0.0410(10) -0.0180(10) 0.0036(9) 0.0083(9)
O7 0.0383(9) 0.0370(10) 0.0300(10) 0.0092(8) -0.0082(8) -0.0056(8)
O8 0.0330(10) 0.0570(10) 0.0490(10) 0.0130(10) 0.0038(9) -0.0032(9)
N1 0.0330(10) 0.0250(10) 0.0210(10) -0.0004(8) -0.0022(8) 0.0058(8)
N2 0.0310(10) 0.0310(10) 0.0240(10) 0.0031(9) 0.0021(8) 0.0060(8)
N3 0.0262(9) 0.0240(10) 0.0300(10) 0.0012(8) 0.0003(8) 0.0028(8)
C1 0.0260(10) 0.0280(10) 0.0330(10) 0.0000(10) -0.0030(10) 0.0053(9)
C2 0.0290(10) 0.045(2) 0.038(2) 0.0020(10) 0.0060(10) 0.0030(10)
C3 0.073(2) 0.056(2) 0.072(3) 0.003(2) 0.023(2) -0.019(2)
C4 0.036(2) 0.092(3) 0.066(2) 0.027(2) 0.017(2) 0.014(2)
C5 0.051(2) 0.091(3) 0.036(2) 0.002(2) 0.0060(10) -0.005(2)
C6 0.0240(10) 0.0360(10) 0.0300(10) 0.0030(10) 0.0000(10) 0.0020(10)
C7 0.0240(10) 0.0320(10) 0.0260(10) -0.0030(10) 0.0005(9) -0.0010(10)
C8 0.0310(10) 0.0400(10) 0.0250(10) 0.0080(10) 0.0030(10) 0.0080(10)
C11 0.0330(10) 0.0250(10) 0.0170(10) 0.0010(9) 0.0011(9) 0.0022(9)
C12 0.0340(10) 0.0320(10) 0.0230(10) 0.0000(10) -0.0020(10) 0.0010(10)
C13 0.046(2) 0.0360(10) 0.0260(10) -0.0030(10) -0.0010(10) -0.0100(10)
C14 0.060(2) 0.0240(10) 0.0270(10) 0.0020(10) -0.0010(10) -0.0030(10)
C15 0.0470(10) 0.0270(10) 0.0240(10) 0.0020(10) -0.0020(10) 0.0080(10)
C21 0.0320(10) 0.0230(10) 0.0250(10) -0.0010(10) -0.0017(9) 0.0032(9)
C22 0.0370(10) 0.0300(10) 0.0330(10) 0.0020(10) -0.0070(10) 0.0070(10)
C23 0.056(2) 0.0280(10) 0.030(2) 0.0060(10) -0.0050(10) 0.0050(10)
C24 0.051(2) 0.041(2) 0.0270(10) 0.0080(10) 0.0090(10) 0.0020(10)
C25 0.0390(10) 0.047(2) 0.0260(10) 0.0060(10) 0.0100(10) 0.0100(10)
C31 0.0280(10) 0.0250(10) 0.0270(10) -0.0040(10) 0.0003(9) 0.0034(9)
C32 0.0300(10) 0.0270(10) 0.036(2) -0.0020(10) -0.0040(10) 0.0070(10)
C33 0.0250(10) 0.0310(10) 0.038(2) -0.0050(10) 0.0000(10) 0.0050(10)
C34 0.0300(10) 0.0300(10) 0.0300(10) -0.0060(10) -0.0020(10) 0.0004(9)
C35 0.0310(10) 0.0350(10) 0.0290(10) 0.0020(10) -0.0020(10) 0.0060(10)
C36 0.0280(10) 0.0330(10) 0.0290(10) -0.0020(10) -0.0010(10) 0.0080(10)

loop_
_atom_site_label
_atom_site_type_symbol
_atom_site_thermal_displace_type
_atom_site_fract_x
_atom_site_fract_y
_atom_site_fract_z
_atom_site_occupancy
_atom_site_U_iso_or_equiv
_atom_site_calc_flag
_atom_site_refinement_flags
_atom_site_disorder_assembly
_atom_site_disorder_group
Re1 Re Uani 0.10512(1) 0.10403(1) 0.35333(1) 1.000 0.0252(1) . . . .
Cl1 Cl Uani 0.06621(3) 0.22405(6) 0.45632(4) 1.000 0.0460(2) . . . .
O1 O Uani 0.26777(8) -0.14590(10) 0.35620(10) 1.000 0.0393(6) . . . .
O6 O Uani 0.15370(8) -0.0516(2) 0.23110(10) 1.000 0.0450(6) . . . .
O7 O Uani 0.06220(8) 0.24280(10) 0.21640(10) 1.000 0.0351(6) . . . .
O8 O Uani -0.01508(8) -0.0162(2) 0.34080(10) 1.000 0.0463(6) . . . .
N1 N Uani 0.19128(8) 0.1874(2) 0.37600(10) 1.000 0.0263(6) . . . .
N2 N Uani 0.13896(9) 0.0043(2) 0.45030(10) 1.000 0.0287(6) . . . .
N3 N Uani 0.23562(8) 0.0177(2) 0.39630(10) 1.000 0.0267(6) . . . .
C1 C Uani 0.26980(10) -0.0492(2) 0.3480(2) 1.000 0.0290(6) . . . .
C2 C Uani 0.42940(10) 0.1274(2) 0.1101(2) 1.000 0.0373(10) . . . .
C3 C Uani 0.4393(2) 0.2472(3) 0.1252(2) 1.000 0.0669(14) . . . .
C4 C Uani 0.49090(10) 0.0714(3) 0.1090(2) 1.000 0.0646(14) . . . .
C5 C Uani 0.4008(2) 0.1124(3) 0.0291(2) 1.000 0.0593(14) . . . .
C6 C Uani 0.13620(10) 0.0074(2) 0.2777(2) 1.000 0.0300(6) . . . .
C7 C Uani 0.07840(10) 0.1928(2) 0.26910(10) 1.000 0.0273(6) . . . .
C8 C Uani 0.02990(10) 0.0291(2) 0.34520(10) 1.000 0.0320(6) . . . .
C11 C Uani 0.24120(10) 0.1325(2) 0.39550(10) 1.000 0.0250(6) . . . .
C12 C Uani 0.29550(10) 0.1809(2) 0.41450(10) 1.000 0.0297(6) . . . .
C13 C Uani 0.29970(10) 0.2918(2) 0.4091(2) 1.000 0.0360(8) . . . .
C14 C Uani 0.24900(10) 0.3493(2) 0.3874(2) 1.000 0.0370(8) . . . .
C15 C Uani 0.19560(10) 0.2959(2) 0.37370(10) 1.000 0.0327(6) . . . .
C21 C Uani 0.19640(10) -0.0285(2) 0.45290(10) 1.000 0.0267(6) . . . .
C22 C Uani 0.21760(10) -0.1001(2) 0.5082(2) 1.000 0.0334(6) . . . .
C23 C Uani 0.17830(10) -0.1397(2) 0.5631(2) 1.000 0.0380(10) . . . .
C24 C Uani 0.11930(10) -0.1048(2) 0.5621(2) 1.000 0.0396(10) . . . .
C25 C Uani 0.10140(10) -0.0320(2) 0.5061(2) 1.000 0.0373(8) . . . .
C31 C Uani 0.30880(10) 0.0028(2) 0.28820(10) 1.000 0.0267(6) . . . .
C32 C Uani 0.36630(10) -0.0397(2) 0.2791(2) 1.000 0.0310(8) . . . .
C33 C Uani 0.40460(10) -0.0012(2) 0.2224(2) 1.000 0.0313(8) . . . .
C34 C Uani 0.38760(10) 0.0819(2) 0.1725(2) 1.000 0.0300(6) . . . .
C35 C Uani 0.32950(10) 0.1242(2) 0.1818(2) 1.000 0.0317(6) . . . .
C36 C Uani 0.29080(10) 0.0862(2) 0.23840(10) 1.000 0.0300(6) . . . .
H3A H Uiso 0.46580 0.27680 0.08500 1.000 0.1000 . . . .
H3B H Uiso 0.45800 0.25690 0.17660 1.000 0.1000 . . . .
H3C H Uiso 0.40050 0.28470 0.12370 1.000 0.1000 . . . .
H4A H Uiso 0.48520 -0.00580 0.10040 1.000 0.0970 . . . .
H4B H Uiso 0.51140 0.08280 0.15910 1.000 0.0970 . . . .
H4C H Uiso 0.51540 0.10130 0.06690 1.000 0.0970 . . . .
H5A H Uiso 0.42810 0.14090 -0.01070 1.000 0.0890 . . . .
H5B H Uiso 0.36240 0.15110 0.02680 1.000 0.0890 . . . .
H5C H Uiso 0.39380 0.03580 0.01960 1.000 0.0890 . . . .
H12 H Uiso 0.32910 0.13900 0.43070 1.000 0.0360 . . . .
H13 H Uiso 0.33660 0.32750 0.42010 1.000 0.0430 . . . .
H14 H Uiso 0.25100 0.42520 0.38200 1.000 0.0440 . . . .
H15 H Uiso 0.16050 0.33670 0.36230 1.000 0.0390 . . . .
H22 H Uiso 0.25870 -0.12170 0.50830 1.000 0.0400 . . . .
H23 H Uiso 0.19160 -0.19030 0.60090 1.000 0.0460 . . . .
H24 H Uiso 0.09140 -0.13050 0.59960 1.000 0.0480 . . . .
H25 H Uiso 0.06110 -0.00640 0.50680 1.000 0.0450 . . . .
H32 H Uiso 0.37940 -0.09620 0.31240 1.000 0.0370 . . . .
H33 H Uiso 0.44360 -0.03210 0.21730 1.000 0.0380 . . . .
H35 H Uiso 0.31630 0.18040 0.14830 1.000 0.0380 . . . .
H36 H Uiso 0.25180 0.11680 0.24360 1.000 0.0360 . . . .

loop_
_atom_type_symbol
_atom_type_description
_atom_type_scat_dispersion_real
_atom_type_scat_dispersion_imag
_atom_type_scat_source
C C 0.0033 0.0016 ' International Tables Vol C Tables 4.2.6.8 and 6.1.1.4'
H H 0.0000 0.0000 ' International Tables Vol C Tables 4.2.6.8 and 6.1.1.4'
Cl Cl 0.1484 0.1585 ' International Tables Vol C Tables 4.2.6.8 and 6.1.1.4'
N N 0.0061 0.0033 ' International Tables Vol C Tables 4.2.6.8 and 6.1.1.4'
O O 0.0106 0.0060 ' International Tables Vol C Tables 4.2.6.8 and 6.1.1.4'
Re Re -1.0185 7.2310 ' International Tables Vol C Tables 4.2.6.8 and 6.1.1.4'

loop_
_geom_angle_atom_site_label_1
_geom_angle_atom_site_label_2
_geom_angle_atom_site_label_3
_geom_angle
_geom_angle_site_symmetry_1
_geom_angle_site_symmetry_2
_geom_angle_site_symmetry_3
_geom_angle_publ_flag
Cl1 Re1 N1 83.98(5) . . . yes
Cl1 Re1 N2 85.38(6) . . . yes
Cl1 Re1 C6 177.42(9) . . . yes
Cl1 Re1 C7 94.77(7) . . . yes
Cl1 Re1 C8 92.25(6) . . . yes
N1 Re1 N2 80.80(8) . . . yes
N1 Re1 C6 95.80(9) . . . yes
N1 Re1 C7 97.28(9) . . . yes
N1 Re1 C8 173.99(7) . . . yes
N2 Re1 C6 92.04(11) . . . yes
N2 Re1 C7 178.05(9) . . . yes
N2 Re1 C8 94.26(8) . . . yes
C6 Re1 C7 87.81(11) . . . yes
C6 Re1 C8 87.77(9) . . . yes
C7 Re1 C8 87.67(9) . . . yes
Re1 N1 C11 121.15(18) . . . yes
Re1 N1 C15 121.65(15) . . . yes
C11 N1 C15 117.2(2) . . . yes
Re1 N2 C21 121.17(14) . . . yes
Re1 N2 C25 120.96(16) . . . yes
C21 N2 C25 117.7(2) . . . yes
C1 N3 C11 122.66(19) . . . yes
C1 N3 C21 119.8(2) . . . yes
C11 N3 C21 117.42(19) . . . yes
O1 C1 N3 120.1(3) . . . yes
O1 C1 C31 122.1(2) . . . yes
N3 C1 C31 117.8(2) . . . yes
C3 C2 C4 108.6(3) . . . no
C3 C2 C5 109.3(3) . . . no
C3 C2 C34 109.3(3) . . . no
C4 C2 C5 107.3(3) . . . no
C4 C2 C34 112.5(2) . . . no
C5 C2 C34 109.8(2) . . . no
Re1 C6 O6 178.4(2) . . . yes
Re1 C7 O7 177.28(19) . . . yes
Re1 C8 O8 179.52(19) . . . yes
N1 C11 N3 116.0(2) . . . yes
N1 C11 C12 123.6(2) . . . yes
N3 C11 C12 120.4(2) . . . yes
C11 C12 C13 118.4(2) . . . no
C12 C13 C14 118.6(2) . . . no
C13 C14 C15 119.6(2) . . . no
N1 C15 C14 122.5(2) . . . yes
N2 C21 N3 115.95(19) . . . yes
N2 C21 C22 122.7(2) . . . yes
N3 C21 C22 121.3(2) . . . yes
C21 C22 C23 119.0(2) . . . no
C22 C23 C24 118.9(3) . . . no
C23 C24 C25 119.1(3) . . . no
N2 C25 C24 122.5(2) . . . yes
C1 C31 C32 116.6(2) . . . no
C1 C31 C36 125.2(2) . . . no
C32 C31 C36 118.2(2) . . . no
C31 C32 C33 121.0(2) . . . no
C32 C33 C34 121.7(2) . . . no
C2 C34 C33 122.8(2) . . . no
C2 C34 C35 120.1(2) . . . no
C33 C34 C35 117.1(3) . . . no
C34 C35 C36 121.7(3) . . . no
C31 C36 C35 120.4(2) . . . no
C2 C3 H3A 109.00 . . . no
C2 C3 H3B 109.00 . . . no
C2 C3 H3C 110.00 . . . no
H3A C3 H3B 110.00 . . . no
H3A C3 H3C 109.00 . . . no
H3B C3 H3C 109.00 . . . no
C2 C4 H4A 109.00 . . . no
C2 C4 H4B 109.00 . . . no
C2 C4 H4C 109.00 . . . no
H4A C4 H4B 109.00 . . . no
H4A C4 H4C 109.00 . . . no
H4B C4 H4C 110.00 . . . no
C2 C5 H5A 109.00 . . . no
C2 C5 H5B 109.00 . . . no
C2 C5 H5C 109.00 . . . no
H5A C5 H5B 110.00 . . . no
H5A C5 H5C 110.00 . . . no
H5B C5 H5C 110.00 . . . no
C11 C12 H12 121.00 . . . no
C13 C12 H12 121.00 . . . no
C12 C13 H13 121.00 . . . no
C14 C13 H13 121.00 . . . no
C13 C14 H14 120.00 . . . no
C15 C14 H14 120.00 . . . no
N1 C15 H15 119.00 . . . no
C14 C15 H15 119.00 . . . no
C21 C22 H22 120.00 . . . no
C23 C22 H22 121.00 . . . no
C22 C23 H23 121.00 . . . no
C24 C23 H23 121.00 . . . no
C23 C24 H24 120.00 . . . no
C25 C24 H24 120.00 . . . no
N2 C25 H25 119.00 . . . no
C24 C25 H25 119.00 . . . no
C31 C32 H32 119.00 . . . no
C33 C32 H32 120.00 . . . no
C32 C33 H33 119.00 . . . no
C34 C33 H33 119.00 . . . no
C34 C35 H35 119.00 . . . no
C36 C35 H35 119.00 . . . no
C31 C36 H36 120.00 . . . no
C35 C36 H36 120.00 . . . no

loop_
_geom_bond_atom_site_label_1
_geom_bond_atom_site_label_2
_geom_bond_distance
_geom_bond_site_symmetry_1
_geom_bond_site_symmetry_2
_geom_bond_publ_flag
Re1 Cl1 2.4717(7) . . yes
Re1 N1 2.207(2) . . yes
Re1 N2 2.204(2) . . yes
Re1 C6 1.900(3) . . yes
Re1 C7 1.910(2) . . yes
Re1 C8 1.916(2) . . yes
O1 C1 1.212(3) . . yes
O6 C6 1.154(4) . . yes
O7 C7 1.153(3) . . yes
O8 C8 1.148(3) . . yes
N1 C11 1.342(3) . . yes
N1 C15 1.354(4) . . yes
N2 C21 1.338(3) . . yes
N2 C25 1.350(3) . . yes
N3 C1 1.400(3) . . yes
N3 C11 1.434(4) . . yes
N3 C21 1.427(3) . . yes
C1 C31 1.492(4) . . no
C2 C3 1.529(5) . . no
C2 C4 1.532(3) . . no
C2 C5 1.536(5) . . no
C2 C34 1.528(4) . . no
C11 C12 1.384(3) . . no
C12 C13 1.386(4) . . no
C13 C14 1.382(3) . . no
C14 C15 1.377(3) . . no
C21 C22 1.382(4) . . no
C22 C23 1.377(4) . . no
C23 C24 1.379(3) . . no
C24 C25 1.377(4) . . no
C31 C32 1.390(3) . . no
C31 C36 1.401(3) . . no
C32 C33 1.380(4) . . no
C33 C34 1.393(4) . . no
C34 C35 1.402(3) . . no
C35 C36 1.382(4) . . no
C3 H3A 0.9800 . . no
C3 H3B 0.9800 . . no
C3 H3C 0.9800 . . no
C4 H4A 0.9800 . . no
C4 H4B 0.9800 . . no
C4 H4C 0.9800 . . no
C5 H5A 0.9800 . . no
C5 H5B 0.9800 . . no
C5 H5C 0.9800 . . no
C12 H12 0.9500 . . no
C13 H13 0.9500 . . no
C14 H14 0.9500 . . no
C15 H15 0.9500 . . no
C22 H22 0.9500 . . no
C23 H23 0.9500 . . no
C24 H24 0.9500 . . no
C25 H25 0.9500 . . no
C32 H32 0.9500 . . no
C33 H33 0.9500 . . no
C35 H35 0.9500 . . no
C36 H36 0.9500 . . no

loop_
_geom_hbond_atom_site_label_D
_geom_hbond_atom_site_label_H
_geom_hbond_atom_site_label_A
_geom_hbond_distance_DH
_geom_hbond_distance_HA
_geom_hbond_distance_DA
_geom_hbond_angle_DHA
_geom_hbond_site_symmetry_A
_geom_hbond_publ_flag
C23 H23 O1 0.9500 2.3500 3.232(3) 155.00 7_546 yes
C24 H24 O7 0.9500 2.5300 3.404(3) 153.00 4_555 yes
C32 H32 O7 0.9500 2.4400 3.137(3) 130.00 6_545 yes

loop_
_geom_torsion_atom_site_label_1
_geom_torsion_atom_site_label_2
_geom_torsion_atom_site_label_3
_geom_torsion_atom_site_label_4
_geom_torsion
_geom_torsion_site_symmetry_1
_geom_torsion_site_symmetry_2
_geom_torsion_site_symmetry_3
_geom_torsion_site_symmetry_4
_geom_torsion_publ_flag
Cl1 Re1 N1 C11 123.85(15) . . . . no
Cl1 Re1 N1 C15 -53.68(14) . . . . no
N2 Re1 N1 C11 37.57(15) . . . . no
N2 Re1 N1 C15 -139.96(16) . . . . no
C6 Re1 N1 C11 -53.57(17) . . . . no
C6 Re1 N1 C15 128.91(17) . . . . no
C7 Re1 N1 C11 -142.09(15) . . . . no
C7 Re1 N1 C15 40.38(16) . . . . no
Cl1 Re1 N2 C21 -129.07(19) . . . . no
Cl1 Re1 N2 C25 55.7(2) . . . . no
N1 Re1 N2 C21 -44.44(19) . . . . no
N1 Re1 N2 C25 140.3(2) . . . . no
C6 Re1 N2 C21 51.1(2) . . . . no
C6 Re1 N2 C25 -124.2(2) . . . . no
C8 Re1 N2 C21 139.0(2) . . . . no
C8 Re1 N2 C25 -36.2(2) . . . . no
Re1 N1 C11 N3 3.3(2) . . . . no
Re1 N1 C11 C12 -176.32(14) . . . . no
C15 N1 C11 N3 -179.06(16) . . . . no
C15 N1 C11 C12 1.3(3) . . . . no
Re1 N1 C15 C14 -179.8(2) . . . . no
C11 N1 C15 C14 2.6(3) . . . . no
Re1 N2 C21 N3 9.0(3) . . . . no
Re1 N2 C21 C22 -173.04(19) . . . . no
C25 N2 C21 N3 -175.7(2) . . . . no
C25 N2 C21 C22 2.4(4) . . . . no
Re1 N2 C25 C24 172.0(2) . . . . no
C21 N2 C25 C24 -3.5(4) . . . . no
C11 N3 C1 O1 172.8(2) . . . . no
C11 N3 C1 C31 -6.2(3) . . . . no
C21 N3 C1 O1 -2.7(4) . . . . no
C21 N3 C1 C31 178.28(19) . . . . no
C1 N3 C11 N1 119.0(2) . . . . no
C1 N3 C11 C12 -61.3(3) . . . . no
C21 N3 C11 N1 -65.4(2) . . . . no
C21 N3 C11 C12 114.2(2) . . . . no
C1 N3 C21 N2 -126.3(2) . . . . no
C1 N3 C21 C22 55.6(3) . . . . no
C11 N3 C21 N2 58.0(3) . . . . no
C11 N3 C21 C22 -120.1(3) . . . . no
O1 C1 C31 C32 -41.4(4) . . . . no
O1 C1 C31 C36 134.9(3) . . . . no
N3 C1 C31 C32 137.5(2) . . . . no
N3 C1 C31 C36 -46.1(3) . . . . no
C3 C2 C34 C33 -120.5(3) . . . . no
C3 C2 C34 C35 59.1(4) . . . . no
C4 C2 C34 C33 0.2(4) . . . . no
C4 C2 C34 C35 179.8(3) . . . . no
C5 C2 C34 C33 119.7(3) . . . . no
C5 C2 C34 C35 -60.8(3) . . . . no
N1 C11 C12 C13 -3.6(3) . . . . no
N3 C11 C12 C13 176.8(2) . . . . no
C11 C12 C13 C14 2.0(4) . . . . no
C12 C13 C14 C15 1.6(5) . . . . no
C13 C14 C15 N1 -4.1(4) . . . . no
N2 C21 C22 C23 0.0(4) . . . . no
N3 C21 C22 C23 177.9(2) . . . . no
C21 C22 C23 C24 -1.4(4) . . . . no
C22 C23 C24 C25 0.4(4) . . . . no
C23 C24 C25 N2 2.1(4) . . . . no
C1 C31 C32 C33 176.4(3) . . . . no
C36 C31 C32 C33 -0.3(4) . . . . no
C1 C31 C36 C35 -176.1(2) . . . . no
C32 C31 C36 C35 0.2(3) . . . . no
C31 C32 C33 C34 0.5(4) . . . . no
C32 C33 C34 C2 179.0(3) . . . . no
C32 C33 C34 C35 -0.6(4) . . . . no
C2 C34 C35 C36 -179.0(3) . . . . no
C33 C34 C35 C36 0.6(4) . . . . no
C34 C35 C36 C31 -0.5(4) . . . . no
